data_4313977
loop_
_publ_author_name
'Marcus Schiefer'
'N. Dastagiri Reddy'
'Hans-J\"urgen Ahn'
'Andreas Stasch'
'Herbert W. Roesky'
'A. Christine Schlicker'
'Hans-Georg Schmidt'
'Mathias Noltemeyer'
'Denis Vidovic'

_publ_section_title
;
 Neutral and Ionic Aluminum, Gallium, and Indium Compounds Carrying Two or
 Three Terminal Ethynyl Groups
;
_journal_name_full 'Inorganic Chemistry'
_journal_page_first 4970
_journal_page_last 4976
_journal_paper_doi 10.1021/ic0342806
_journal_volume 42
_journal_year 2003
_chemical_formula_sum 'C27 H24 Ga N'
_chemical_formula_weight 432.19
_chemical_name_systematic
;
compound 11
;
_space_group_IT_number 14
_symmetry_cell_setting monoclinic
_symmetry_space_group_name_Hall '-P 2yn'
_symmetry_space_group_name_H-M 'P 1 21/n 1'
_atom_sites_solution_hydrogens geom
_atom_sites_solution_primary direct
_atom_sites_solution_secondary difmap
_audit_creation_method SHELXL-97
_cell_angle_alpha 90.00
_cell_angle_beta 94.363(16)
_cell_angle_gamma 90.00
_cell_formula_units_Z 4
_cell_length_a 13.919(2)
_cell_length_b 11.9212(15)
_cell_length_c 14.019(4)
_cell_measurement_temperature 203(2)
_cell_volume 2319.4(8)
_computing_structure_refinement 'SHELXL-97 (Sheldrick, 1997)'
_computing_structure_solution 'SHELXS-97 (Sheldrick, 1990)'
_diffrn_ambient_temperature 203(2)
_diffrn_measured_fraction_theta_full 0.994
_diffrn_measured_fraction_theta_max 0.994
_diffrn_radiation_monochromator graphite
_diffrn_radiation_source 'fine-focus sealed tube'
_diffrn_radiation_type MoK\a
_diffrn_radiation_wavelength 0.71073
_diffrn_reflns_av_R_equivalents 0.1175
_diffrn_reflns_av_sigmaI/netI 0.0148
_diffrn_reflns_limit_h_max 15
_diffrn_reflns_limit_h_min -15
_diffrn_reflns_limit_k_max 12
_diffrn_reflns_limit_k_min -8
_diffrn_reflns_limit_l_max 15
_diffrn_reflns_limit_l_min -12
_diffrn_reflns_number 3241
_diffrn_reflns_theta_full 22.54
_diffrn_reflns_theta_max 22.54
_diffrn_reflns_theta_min 3.59
_exptl_absorpt_coefficient_mu 1.198
_exptl_absorpt_correction_T_max 0.6459
_exptl_absorpt_correction_T_min 0.4475
_exptl_crystal_density_diffrn 1.238
_exptl_crystal_density_method 'not measured'
_exptl_crystal_F_000 896
_exptl_crystal_size_max 0.80
_exptl_crystal_size_mid 0.80
_exptl_crystal_size_min 0.40
_refine_diff_density_max 0.827
_refine_diff_density_min -0.706
_refine_diff_density_rms 0.074
_refine_ls_extinction_method none
_refine_ls_goodness_of_fit_ref 1.184
_refine_ls_hydrogen_treatment mixed
_refine_ls_matrix_type full
_refine_ls_number_parameters 265
_refine_ls_number_reflns 3022
_refine_ls_number_restraints 0
_refine_ls_restrained_S_all 1.184
_refine_ls_R_factor_all 0.0455
_refine_ls_R_factor_gt 0.0435
_refine_ls_shift/su_max 0.001
_refine_ls_shift/su_mean 0.000
_refine_ls_structure_factor_coef Fsqd
_refine_ls_weighting_details 'calc w=1/[\s^2^(Fo^2^)+(0.0610P)^2^+3.2000P] where P=(Fo^2^+2Fc^2^)/3'
_refine_ls_weighting_scheme calc
_refine_ls_wR_factor_gt 0.1212
_refine_ls_wR_factor_ref 0.1231
_reflns_number_gt 2851
_reflns_number_total 3022
_reflns_threshold_expression 2sigma(I)
_cod_data_source_file ic0342806_11.cif
_cod_data_source_block r1055
_cod_original_cell_volume 2319.5(8)
_cod_database_code 4313977

loop_
_symmetry_equiv_pos_as_xyz
'x, y, z'
'-x+1/2, y+1/2, -z+1/2'
'-x, -y, -z'
'x-1/2, -y-1/2, z-1/2'

loop_
_atom_site_label
_atom_site_type_symbol
_atom_site_fract_x
_atom_site_fract_y
_atom_site_fract_z
_atom_site_U_iso_or_equiv
_atom_site_adp_type
_atom_site_occupancy
_atom_site_symmetry_multiplicity
_atom_site_calc_flag
_atom_site_refinement_flags
_atom_site_disorder_assembly
_atom_site_disorder_group
Ga1 Ga 0.28871(3) 0.23700(3) 0.96319(3) 0.0311(2) Uani 1 1 d . . .
N1 N 0.4016(3) 0.2640(3) 0.8821(2) 0.0420(9) Uani 1 1 d . . .
C1 C 0.3344(3) 0.3088(4) 1.0823(3) 0.0403(10) Uani 1 1 d . . .
C3 C 0.1824(3) 0.3162(3) 0.8955(3) 0.0388(9) Uani 1 1 d . . .
C5 C 0.2775(3) 0.0757(3) 0.9663(3) 0.0403(10) Uani 1 1 d . . .
C7 C 0.3817(4) 0.2123(4) 0.7866(3) 0.0619(13) Uani 1 1 d . . .
H4A H 0.4356 0.2260 0.7481 0.093 Uiso 1 1 calc R . .
H4B H 0.3237 0.2449 0.7553 0.093 Uiso 1 1 calc R . .
H4C H 0.3728 0.1321 0.7937 0.093 Uiso 1 1 calc R . .
C8 C 0.4901(3) 0.2137(5) 0.9285(4) 0.0678(15) Uani 1 1 d . . .
H5A H 0.5437 0.2284 0.8900 0.102 Uiso 1 1 calc R . .
H5B H 0.4813 0.1333 0.9344 0.102 Uiso 1 1 calc R . .
H5C H 0.5033 0.2463 0.9915 0.102 Uiso 1 1 calc R . .
C9 C 0.4165(4) 0.3860(4) 0.8712(4) 0.0733(16) Uani 1 1 d . . .
H6A H 0.4708 0.3988 0.8332 0.110 Uiso 1 1 calc R . .
H6B H 0.4294 0.4198 0.9338 0.110 Uiso 1 1 calc R . .
H6C H 0.3590 0.4194 0.8396 0.110 Uiso 1 1 calc R . .
C2 C 0.3673(3) 0.3632(3) 1.1492(3) 0.0357(9) Uani 1 1 d . . .
C11 C 0.4044(3) 0.4309(3) 1.2281(3) 0.0345(9) Uani 1 1 d . . .
C12 C 0.4867(3) 0.4026(4) 1.2835(3) 0.0452(10) Uani 1 1 d . . .
H12A H 0.5198 0.3363 1.2704 0.054 Uiso 1 1 calc R . .
C13 C 0.5212(4) 0.4709(4) 1.3585(3) 0.0575(13) Uani 1 1 d . . .
H13A H 0.5776 0.4508 1.3958 0.069 Uiso 1 1 calc R . .
C14 C 0.4733(4) 0.5675(4) 1.3786(3) 0.0575(13) Uani 1 1 d . . .
H14A H 0.4973 0.6142 1.4290 0.069 Uiso 1 1 calc R . .
C15 C 0.3909(3) 0.5960(4) 1.3254(3) 0.0478(11) Uani 1 1 d . . .
H15A H 0.3573 0.6614 1.3401 0.057 Uiso 1 1 calc R . .
C16 C 0.3564(3) 0.5289(3) 1.2501(3) 0.0385(9) Uani 1 1 d . . .
H16A H 0.3000 0.5497 1.2132 0.046 Uiso 1 1 calc R . .
C4 C 0.1160(3) 0.3716(3) 0.8611(3) 0.0359(9) Uani 1 1 d . . .
C21 C 0.0359(3) 0.4401(3) 0.8266(3) 0.0336(9) Uani 1 1 d . . .
C22 C 0.0091(3) 0.5295(3) 0.8824(3) 0.0378(9) Uani 1 1 d . . .
H22A H 0.0454 0.5462 0.9399 0.045 Uiso 1 1 calc R . .
C23 C -0.0699(3) 0.5936(3) 0.8543(3) 0.0443(10) Uani 1 1 d . . .
H23A H -0.0879 0.6528 0.8934 0.053 Uiso 1 1 calc R . .
C24 C -0.1227(3) 0.5724(3) 0.7704(3) 0.0462(11) Uani 1 1 d . . .
H24A H -0.1763 0.6172 0.7515 0.055 Uiso 1 1 calc R . .
C25 C -0.0967(3) 0.4846(4) 0.7132(3) 0.0507(11) Uani 1 1 d . . .
H25A H -0.1325 0.4700 0.6550 0.061 Uiso 1 1 calc R . .
C26 C -0.0183(3) 0.4183(4) 0.7415(3) 0.0430(10) Uani 1 1 d . . .
H26A H -0.0015 0.3580 0.7028 0.052 Uiso 1 1 calc R . .
C6 C 0.2690(3) -0.0242(3) 0.9695(3) 0.0379(9) Uani 1 1 d . . .
C31 C 0.2589(3) -0.1438(3) 0.9775(3) 0.0351(9) Uani 1 1 d . . .
C32 C 0.2091(3) -0.1896(4) 1.0493(3) 0.0480(11) Uani 1 1 d . . .
H32A H 0.1807 -0.1423 1.0928 0.058 Uiso 1 1 calc R . .
C33 C 0.2006(4) -0.3054(4) 1.0579(4) 0.0604(13) Uani 1 1 d . . .
H33A H 0.1654 -0.3359 1.1064 0.073 Uiso 1 1 calc R . .
C34 C 0.2431(4) -0.3744(4) 0.9964(4) 0.0605(13) Uani 1 1 d . . .
H34A H 0.2391 -0.4526 1.0037 0.073 Uiso 1 1 calc R . .
C35 C 0.2922(4) -0.3299(4) 0.9231(4) 0.0612(13) Uani 1 1 d . . .
H35A H 0.3201 -0.3778 0.8797 0.073 Uiso 1 1 calc R . .
C36 C 0.3003(3) -0.2156(4) 0.9136(3) 0.0476(11) Uani 1 1 d . . .
H36A H 0.3340 -0.1857 0.8638 0.057 Uiso 1 1 calc R . .

loop_
_atom_site_aniso_label
_atom_site_aniso_U_11
_atom_site_aniso_U_22
_atom_site_aniso_U_33
_atom_site_aniso_U_23
_atom_site_aniso_U_13
_atom_site_aniso_U_12
Ga1 0.0380(3) 0.0227(3) 0.0330(3) -0.00128(16) 0.0040(2) 0.00108(16)
N1 0.048(2) 0.0351(19) 0.045(2) -0.0049(15) 0.0140(17) 0.0043(15)
C1 0.051(2) 0.037(2) 0.034(2) -0.0015(19) 0.0052(19) 0.007(2)
C3 0.047(2) 0.027(2) 0.043(2) -0.0026(18) 0.0045(19) 0.000(2)
C5 0.047(2) 0.028(3) 0.045(2) 0.0029(17) -0.0016(19) -0.0041(18)
C7 0.081(4) 0.066(3) 0.040(3) -0.011(2) 0.016(2) 0.006(3)
C8 0.042(3) 0.086(4) 0.076(4) -0.010(3) 0.008(2) 0.016(3)
C9 0.093(4) 0.046(3) 0.087(4) 0.001(3) 0.050(3) -0.017(3)
C2 0.046(2) 0.030(2) 0.032(2) 0.0001(18) 0.0067(17) 0.0002(18)
C11 0.043(2) 0.029(2) 0.033(2) 0.0029(17) 0.0073(17) -0.0049(17)
C12 0.050(2) 0.039(2) 0.046(2) 0.0033(19) 0.002(2) 0.003(2)
C13 0.060(3) 0.067(3) 0.043(2) 0.004(2) -0.012(2) -0.008(3)
C14 0.080(4) 0.054(3) 0.038(2) -0.006(2) -0.001(2) -0.023(3)
C15 0.065(3) 0.033(2) 0.047(3) -0.0088(19) 0.015(2) -0.010(2)
C16 0.045(2) 0.030(2) 0.041(2) 0.0019(18) 0.0047(18) -0.0044(18)
C4 0.043(2) 0.027(2) 0.038(2) -0.0002(17) 0.0042(18) 0.0015(19)
C21 0.037(2) 0.031(2) 0.034(2) 0.0066(17) 0.0055(17) -0.0020(17)
C22 0.045(2) 0.031(2) 0.038(2) 0.0049(17) 0.0049(17) -0.0005(18)
C23 0.048(2) 0.034(2) 0.052(3) 0.0034(19) 0.013(2) 0.0053(19)
C24 0.038(2) 0.036(2) 0.065(3) 0.014(2) 0.006(2) 0.0034(19)
C25 0.049(3) 0.054(3) 0.047(2) 0.010(2) -0.009(2) -0.004(2)
C26 0.050(2) 0.041(2) 0.039(2) -0.0023(19) 0.0024(19) 0.002(2)
C6 0.044(2) 0.031(3) 0.039(2) -0.0004(17) -0.0010(17) -0.0014(18)
C31 0.038(2) 0.026(2) 0.040(2) 0.0011(17) -0.0039(17) 0.0008(17)
C32 0.058(3) 0.038(3) 0.048(3) 0.004(2) 0.006(2) 0.000(2)
C33 0.065(3) 0.044(3) 0.071(3) 0.021(3) -0.001(3) -0.012(2)
C34 0.071(3) 0.024(2) 0.083(4) 0.001(2) -0.013(3) -0.005(2)
C35 0.081(4) 0.034(3) 0.068(3) -0.012(2) -0.001(3) 0.008(2)
C36 0.061(3) 0.033(2) 0.049(3) -0.003(2) 0.004(2) 0.003(2)

loop_
_atom_type_symbol
_atom_type_description
_atom_type_scat_dispersion_real
_atom_type_scat_dispersion_imag
_atom_type_scat_source
C C 0.0033 0.0016 'International Tables Vol C Tables 4.2.6.8 and 6.1.1.4'
H H 0.0000 0.0000 'International Tables Vol C Tables 4.2.6.8 and 6.1.1.4'
N N 0.0061 0.0033 'International Tables Vol C Tables 4.2.6.8 and 6.1.1.4'
Ga Ga 0.2307 1.6083 'International Tables Vol C Tables 4.2.6.8 and 6.1.1.4'

loop_
_geom_angle_atom_site_label_1
_geom_angle_atom_site_label_2
_geom_angle_atom_site_label_3
_geom_angle
_geom_angle_site_symmetry_1
_geom_angle_site_symmetry_3
_geom_angle_publ_flag
C5 Ga1 C1 116.25(17) . . ?
C5 Ga1 C3 115.82(16) . . ?
C1 Ga1 C3 113.21(16) . . ?
C5 Ga1 N1 103.72(15) . . ?
C1 Ga1 N1 101.23(16) . . ?
C3 Ga1 N1 104.01(16) . . ?
C8 N1 C9 109.0(4) . . ?
C8 N1 C7 108.8(4) . . ?
C9 N1 C7 109.5(4) . . ?
C8 N1 Ga1 110.1(3) . . ?
C9 N1 Ga1 109.5(3) . . ?
C7 N1 Ga1 109.9(3) . . ?
C2 C1 Ga1 172.0(4) . . ?
C4 C3 Ga1 173.8(3) . . ?
C6 C5 Ga1 178.6(4) . . ?
C1 C2 C11 178.1(4) . . ?
C12 C11 C16 118.3(4) . . ?
C12 C11 C2 122.2(4) . . ?
C16 C11 C2 119.5(4) . . ?
C11 C12 C13 120.7(4) . . ?
C14 C13 C12 120.2(4) . . ?
C15 C14 C13 119.9(4) . . ?
C14 C15 C16 120.2(4) . . ?
C15 C16 C11 120.7(4) . . ?
C3 C4 C21 176.1(4) . . ?
C26 C21 C22 118.4(4) . . ?
C26 C21 C4 122.7(4) . . ?
C22 C21 C4 118.8(3) . . ?
C23 C22 C21 120.6(4) . . ?
C24 C23 C22 120.8(4) . . ?
C23 C24 C25 119.6(4) . . ?
C26 C25 C24 120.2(4) . . ?
C25 C26 C21 120.4(4) . . ?
C5 C6 C31 177.7(4) . . ?
C32 C31 C36 118.8(4) . . ?
C32 C31 C6 120.6(4) . . ?
C36 C31 C6 120.6(4) . . ?
C31 C32 C33 120.5(4) . . ?
C34 C33 C32 120.1(5) . . ?
C33 C34 C35 120.2(4) . . ?
C36 C35 C34 120.1(5) . . ?
C35 C36 C31 120.3(4) . . ?

loop_
_geom_bond_atom_site_label_1
_geom_bond_atom_site_label_2
_geom_bond_distance
_geom_bond_site_symmetry_2
_geom_bond_publ_flag
Ga1 C5 1.929(4) . ?
Ga1 C1 1.940(4) . ?
Ga1 C3 1.940(4) . ?
Ga1 N1 2.034(4) . ?
N1 C8 1.476(6) . ?
N1 C9 1.478(6) . ?
N1 C7 1.481(6) . ?
C1 C2 1.202(5) . ?
C3 C4 1.207(5) . ?
C5 C6 1.198(6) . ?
C2 C11 1.433(5) . ?
C11 C12 1.376(6) . ?
C11 C16 1.392(6) . ?
C12 C13 1.387(6) . ?
C13 C14 1.371(7) . ?
C14 C15 1.363(7) . ?
C15 C16 1.382(6) . ?
C4 C21 1.435(6) . ?
C21 C26 1.387(5) . ?
C21 C22 1.389(5) . ?
C22 C23 1.372(6) . ?
C23 C24 1.362(6) . ?
C24 C25 1.383(6) . ?
C25 C26 1.381(6) . ?
C6 C31 1.438(6) . ?
C31 C32 1.377(6) . ?
C31 C36 1.396(6) . ?
C32 C33 1.392(7) . ?
C33 C34 1.360(8) . ?
C34 C35 1.383(8) . ?
C35 C36 1.374(7) . ?
